data_7242412
loop_
_publ_author_name
'Cao, Lifu'
'Tang, Baolei'
'Yu, Xu'
'Ye, Kaiqi'
'Zhang, Hongyu'

_publ_section_title
;
 Intense red emissive organic crystals with elastic bending ability and
 optical waveguiding behaviour
;
_journal_issue 34
_journal_name_full CrystEngComm
_journal_page_first 5758
_journal_page_last 5762
_journal_paper_doi 10.1039/D1CE00192B
_journal_volume 23
_journal_year 2021
_chemical_formula_moiety 'C26 H18 N4 O6'
_chemical_formula_sum 'C26 H18 N4 O6'
_chemical_formula_weight 482.44
_space_group_crystal_system monoclinic
_space_group_IT_number 14
_space_group_name_Hall '-P 2ybc'
_space_group_name_H-M_alt 'P 1 21/c 1'
_atom_sites_solution_hydrogens geom
_atom_sites_solution_primary iterative
_audit_creation_date 2021-01-09
_audit_creation_method
;
Olex2 1.2
(compiled 2018.04.18 svn.r3501 for OlexSys, GUI svn.r5488)
;
_audit_update_record
;
2021-01-13 deposited with the CCDC.	2021-03-15 downloaded from the CCDC.
;
_cell_angle_alpha 90
_cell_angle_beta 93.330(4)
_cell_angle_gamma 90
_cell_formula_units_Z 2
_cell_length_a 4.5740(5)
_cell_length_b 10.4956(12)
_cell_length_c 22.772(2)
_cell_measurement_reflns_used 9952
_cell_measurement_temperature 100(2)
_cell_measurement_theta_max 31.554
_cell_measurement_theta_min 2.641
_cell_volume 1091.4(2)
_computing_cell_refinement 'SAINT V8.40A (?, 2016)'
_computing_data_reduction 'SAINT V8.40A (?, 2016)'
_computing_molecular_graphics 'Olex2 (Dolomanov et al., 2009)'
_computing_publication_material 'Olex2 (Dolomanov et al., 2009)'
_computing_structure_refinement 'XL (Sheldrick, 2008)'
_computing_structure_solution 'olex2.solve (Bourhis et al., 2015)'
_diffrn_ambient_temperature 100.0
_diffrn_measured_fraction_theta_full 0.999
_diffrn_measured_fraction_theta_max 0.996
_diffrn_measurement_device_type 'Bruker APEX-II CCD'
_diffrn_measurement_method '\f and \w scans'
_diffrn_radiation_type MoK\a
_diffrn_radiation_wavelength 0.71073
_diffrn_reflns_av_R_equivalents 0.0960
_diffrn_reflns_av_unetI/netI 0.0453
_diffrn_reflns_Laue_measured_fraction_full 0.999
_diffrn_reflns_Laue_measured_fraction_max 0.996
_diffrn_reflns_limit_h_max 6
_diffrn_reflns_limit_h_min -6
_diffrn_reflns_limit_k_max 15
_diffrn_reflns_limit_k_min -15
_diffrn_reflns_limit_l_max 33
_diffrn_reflns_limit_l_min -33
_diffrn_reflns_number 56919
_diffrn_reflns_point_group_measured_fraction_full 0.999
_diffrn_reflns_point_group_measured_fraction_max 0.996
_diffrn_reflns_theta_full 25.242
_diffrn_reflns_theta_max 31.622
_diffrn_reflns_theta_min 2.641
_diffrn_standards_number 0
_exptl_absorpt_coefficient_mu 0.107
_exptl_absorpt_correction_type none
_exptl_crystal_colour red
_exptl_crystal_colour_primary red
_exptl_crystal_density_diffrn 1.468
_exptl_crystal_description needle
_exptl_crystal_F_000 500
_exptl_crystal_size_max 0.12
_exptl_crystal_size_mid 0.1
_exptl_crystal_size_min 0.09
_refine_diff_density_max 0.545
_refine_diff_density_min -0.404
_refine_diff_density_rms 0.096
_refine_ls_extinction_method none
_refine_ls_goodness_of_fit_ref 1.230
_refine_ls_hydrogen_treatment constr
_refine_ls_matrix_type full
_refine_ls_number_parameters 164
_refine_ls_number_reflns 3650
_refine_ls_number_restraints 0
_refine_ls_restrained_S_all 1.230
_refine_ls_R_factor_all 0.1312
_refine_ls_R_factor_gt 0.1045
_refine_ls_shift/su_max 0.000
_refine_ls_shift/su_mean 0.000
_refine_ls_structure_factor_coef Fsqd
_refine_ls_weighting_details 'w=1/[\s^2^(Fo^2^)+(0.0354P)^2^+3.9843P] where P=(Fo^2^+2Fc^2^)/3'
_refine_ls_weighting_scheme calc
_refine_ls_wR_factor_gt 0.2135
_refine_ls_wR_factor_ref 0.2241
_reflns_Friedel_coverage 0.000
_reflns_number_gt 2883
_reflns_number_total 3650
_reflns_threshold_expression 'I > 2\s(I)'
_cod_data_source_file d1ce00192b2.cif
_cod_data_source_block 1_CCDC1
_cod_depositor_comments 'Adding full bibliography for 7242411--7242412.cif.'
_cod_database_code 7242412
_shelx_shelxl_version_number 2014/7
_shelx_space_group_comment
;
The symmetry employed for this shelxl refinement is uniquely defined
by the following loop, which should always be used as a source of
symmetry information in preference to the above space-group names.
They are only intended as comments.
;
_shelx_estimated_absorpt_t_max 0.990
_shelx_estimated_absorpt_t_min 0.987
_olex2_refinement_description
;
1. Fixed Uiso
 At 1.2 times of:
  All C(H) groups
 At 1.5 times of:
  All C(H,H,H) groups
2.a Aromatic/amide H refined with riding coordinates:
 C3(H3), C6(H6), C8(H8), C10(H10), C11(H11), C12(H12)
2.b Idealised Me refined as rotating group:
 C14(H14A,H14B,H14C)
;
_olex2_submission_special_instructions 'No special instructions were received'

loop_
_space_group_symop_operation_xyz
'x, y, z'
'-x, y+1/2, -z+1/2'
'-x, -y, -z'
'x, -y-1/2, z-1/2'

loop_
_atom_site_label
_atom_site_type_symbol
_atom_site_fract_x
_atom_site_fract_y
_atom_site_fract_z
_atom_site_U_iso_or_equiv
_atom_site_adp_type
_atom_site_occupancy
_atom_site_site_symmetry_order
_atom_site_calc_flag
_atom_site_refinement_flags_posn
_atom_site_refinement_flags_adp
_atom_site_refinement_flags_occupancy
_atom_site_disorder_assembly
_atom_site_disorder_group
O1 O -0.1650(6) 0.4482(3) 0.25794(12) 0.0324(6) Uani 1 1 d . . . . .
O2 O -0.4617(6) 0.3014(3) 0.22441(12) 0.0327(6) Uani 1 1 d . . . . .
O3 O 0.8212(5) 0.5795(2) 0.38803(10) 0.0191(5) Uani 1 1 d . . . . .
N0AA N 0.4216(7) 0.1355(3) 0.53393(14) 0.0280(7) Uani 1 1 d . . . . .
N1 N -0.2681(6) 0.3404(3) 0.25937(12) 0.0202(5) Uani 1 1 d . . . . .
C2 C -0.1559(6) 0.2524(3) 0.30613(13) 0.0158(5) Uani 1 1 d . . . . .
C3 C 0.0591(6) 0.2980(3) 0.34602(13) 0.0157(5) Uani 1 1 d . . . . .
H3 H 0.1373 0.3811 0.3417 0.019 Uiso 1 1 calc R . . . .
C4 C 0.1594(6) 0.2201(3) 0.39278(12) 0.0132(5) Uani 1 1 d . . . . .
C5 C 0.3841(6) 0.2666(3) 0.43747(12) 0.0141(5) Uani 1 1 d . . . . .
C6 C 0.5486(6) 0.3722(3) 0.42918(13) 0.0137(5) Uani 1 1 d . . . . .
H6 H 0.5088 0.4129 0.3923 0.016 Uiso 1 1 calc R . . . .
C7 C 0.7747(6) 0.4344(3) 0.46665(12) 0.0130(5) Uani 1 1 d . . . . .
C8 C 1.1347(6) 0.6059(3) 0.47657(13) 0.0153(5) Uani 1 1 d . . . . .
H8 H 1.2256 0.6780 0.4602 0.018 Uiso 1 1 calc R . . . .
C9 C 0.9143(6) 0.5425(3) 0.44364(13) 0.0141(5) Uani 1 1 d . . . . .
C10 C 0.0348(6) 0.0988(3) 0.39737(14) 0.0176(6) Uani 1 1 d . . . . .
H10 H 0.0984 0.0449 0.4291 0.021 Uiso 1 1 calc R . . . .
C11 C -0.1803(7) 0.0557(3) 0.35645(14) 0.0201(6) Uani 1 1 d . . . . .
H11 H -0.2600 -0.0273 0.3604 0.024 Uiso 1 1 calc R . . . .
C12 C -0.2796(7) 0.1330(3) 0.30983(14) 0.0196(6) Uani 1 1 d . . . . .
H12 H -0.4268 0.1047 0.2817 0.024 Uiso 1 1 calc R . . . .
C13 C 0.4097(6) 0.1941(3) 0.49126(14) 0.0179(6) Uani 1 1 d . . . . .
C14 C 0.9898(7) 0.6747(3) 0.36028(14) 0.0223(6) Uani 1 1 d . . . . .
H14A H 0.9775 0.7553 0.3818 0.033 Uiso 1 1 calc GR . . . .
H14B H 0.9128 0.6867 0.3196 0.033 Uiso 1 1 calc GR . . . .
H14C H 1.1948 0.6474 0.3605 0.033 Uiso 1 1 calc GR . . . .

loop_
_atom_site_aniso_label
_atom_site_aniso_U_11
_atom_site_aniso_U_22
_atom_site_aniso_U_33
_atom_site_aniso_U_23
_atom_site_aniso_U_13
_atom_site_aniso_U_12
O1 0.0347(14) 0.0260(13) 0.0351(14) 0.0088(11) -0.0112(11) -0.0057(11)
O2 0.0336(14) 0.0328(15) 0.0297(13) 0.0013(11) -0.0163(11) -0.0032(11)
O3 0.0183(10) 0.0201(11) 0.0183(10) 0.0043(8) -0.0029(8) -0.0040(8)
N0AA 0.0325(16) 0.0247(15) 0.0261(15) 0.0032(12) -0.0054(12) -0.0067(12)
N1 0.0173(12) 0.0244(14) 0.0187(12) -0.0008(10) 0.0008(9) 0.0027(10)
C2 0.0121(12) 0.0196(14) 0.0158(13) -0.0020(10) 0.0005(9) 0.0027(10)
C3 0.0114(11) 0.0182(14) 0.0177(13) -0.0012(10) 0.0022(10) 0.0007(10)
C4 0.0082(11) 0.0145(13) 0.0170(12) -0.0018(10) 0.0024(9) 0.0009(9)
C5 0.0109(11) 0.0150(13) 0.0165(13) -0.0008(10) 0.0010(9) 0.0021(10)
C6 0.0086(11) 0.0156(13) 0.0167(13) -0.0009(10) -0.0003(9) 0.0012(9)
C7 0.0091(11) 0.0135(12) 0.0164(12) -0.0018(10) 0.0012(9) 0.0013(9)
C8 0.0132(12) 0.0146(13) 0.0182(13) 0.0000(10) 0.0009(10) 0.0011(10)
C9 0.0094(11) 0.0162(13) 0.0169(13) 0.0012(10) 0.0015(9) 0.0036(9)
C10 0.0154(12) 0.0139(13) 0.0235(14) 0.0006(11) -0.0003(10) 0.0004(10)
C11 0.0174(13) 0.0161(14) 0.0268(16) -0.0031(12) 0.0009(11) -0.0013(11)
C12 0.0157(13) 0.0216(15) 0.0215(14) -0.0059(12) 0.0008(11) -0.0025(11)
C13 0.0137(12) 0.0176(14) 0.0222(14) -0.0011(11) -0.0001(10) -0.0008(11)
C14 0.0230(15) 0.0217(15) 0.0220(15) 0.0069(12) -0.0011(12) -0.0057(12)

loop_
_atom_type_symbol
_atom_type_description
_atom_type_scat_dispersion_real
_atom_type_scat_dispersion_imag
_atom_type_scat_source
C C 0.0033 0.0016 'International Tables Vol C Tables 4.2.6.8 and 6.1.1.4'
H H 0.0000 0.0000 'International Tables Vol C Tables 4.2.6.8 and 6.1.1.4'
N N 0.0061 0.0033 'International Tables Vol C Tables 4.2.6.8 and 6.1.1.4'
O O 0.0106 0.0060 'International Tables Vol C Tables 4.2.6.8 and 6.1.1.4'

loop_
_geom_angle_atom_site_label_1
_geom_angle_atom_site_label_2
_geom_angle_atom_site_label_3
_geom_angle
_geom_angle_site_symmetry_1
_geom_angle_site_symmetry_3
_geom_angle_publ_flag
C9 O3 C14 117.4(2) . . ?
O1 N1 C2 118.5(3) . . ?
O2 N1 O1 123.7(3) . . ?
O2 N1 C2 117.8(3) . . ?
C3 C2 N1 117.4(3) . . ?
C12 C2 N1 119.0(3) . . ?
C12 C2 C3 123.5(3) . . ?
C2 C3 H3 120.5 . . ?
C2 C3 C4 119.1(3) . . ?
C4 C3 H3 120.5 . . ?
C3 C4 C5 120.8(3) . . ?
C3 C4 C10 118.1(3) . . ?
C10 C4 C5 121.0(3) . . ?
C6 C5 C4 122.6(3) . . ?
C6 C5 C13 122.0(3) . . ?
C13 C5 C4 115.3(3) . . ?
C5 C6 H6 114.2 . . ?
C5 C6 C7 131.6(3) . . ?
C7 C6 H6 114.2 . . ?
C8 C7 C6 124.6(3) 3_766 . ?
C8 C7 C9 117.9(2) 3_766 . ?
C9 C7 C6 117.5(3) . . ?
C7 C8 H8 119.3 3_766 . ?
C9 C8 C7 121.3(3) . 3_766 ?
C9 C8 H8 119.3 . . ?
O3 C9 C7 116.5(2) . . ?
O3 C9 C8 122.7(3) . . ?
C8 C9 C7 120.8(3) . . ?
C4 C10 H10 119.3 . . ?
C11 C10 C4 121.4(3) . . ?
C11 C10 H10 119.3 . . ?
C10 C11 H11 119.7 . . ?
C10 C11 C12 120.5(3) . . ?
C12 C11 H11 119.7 . . ?
C2 C12 C11 117.4(3) . . ?
C2 C12 H12 121.3 . . ?
C11 C12 H12 121.3 . . ?
N0AA C13 C5 178.0(3) . . ?
O3 C14 H14A 109.5 . . ?
O3 C14 H14B 109.5 . . ?
O3 C14 H14C 109.5 . . ?
H14A C14 H14B 109.5 . . ?
H14A C14 H14C 109.5 . . ?
H14B C14 H14C 109.5 . . ?

loop_
_geom_bond_atom_site_label_1
_geom_bond_atom_site_label_2
_geom_bond_distance
_geom_bond_site_symmetry_2
_geom_bond_publ_flag
O1 N1 1.227(4) . ?
O2 N1 1.226(4) . ?
O3 C9 1.369(3) . ?
O3 C14 1.432(4) . ?
N0AA C13 1.149(4) . ?
N1 C2 1.479(4) . ?
C2 C3 1.385(4) . ?
C2 C12 1.379(4) . ?
C3 H3 0.9500 . ?
C3 C4 1.399(4) . ?
C4 C5 1.486(4) . ?
C4 C10 1.401(4) . ?
C5 C6 1.359(4) . ?
C5 C13 1.441(4) . ?
C6 H6 0.9500 . ?
C6 C7 1.456(4) . ?
C7 C8 1.400(4) 3_766 ?
C7 C9 1.417(4) . ?
C8 C7 1.400(4) 3_766 ?
C8 H8 0.9500 . ?
C8 C9 1.390(4) . ?
C10 H10 0.9500 . ?
C10 C11 1.391(4) . ?
C11 H11 0.9500 . ?
C11 C12 1.392(5) . ?
C12 H12 0.9500 . ?
C14 H14A 0.9800 . ?
C14 H14B 0.9800 . ?
C14 H14C 0.9800 . ?

loop_
_geom_torsion_atom_site_label_1
_geom_torsion_atom_site_label_2
_geom_torsion_atom_site_label_3
_geom_torsion_atom_site_label_4
_geom_torsion
_geom_torsion_site_symmetry_1
_geom_torsion_site_symmetry_2
_geom_torsion_site_symmetry_3
_geom_torsion_site_symmetry_4
_geom_torsion_publ_flag
O1 N1 C2 C3 0.5(4) . . . . ?
O1 N1 C2 C12 177.0(3) . . . . ?
O2 N1 C2 C3 -178.9(3) . . . . ?
O2 N1 C2 C12 -2.4(4) . . . . ?
N1 C2 C3 C4 176.5(3) . . . . ?
N1 C2 C12 C11 -176.3(3) . . . . ?
C2 C3 C4 C5 -178.4(3) . . . . ?
C2 C3 C4 C10 -0.5(4) . . . . ?
C3 C2 C12 C11 0.0(5) . . . . ?
C3 C4 C5 C6 -14.8(4) . . . . ?
C3 C4 C5 C13 163.3(3) . . . . ?
C3 C4 C10 C11 0.8(4) . . . . ?
C4 C5 C6 C7 179.3(3) . . . . ?
C4 C10 C11 C12 -0.6(5) . . . . ?
C5 C4 C10 C11 178.6(3) . . . . ?
C5 C6 C7 C8 -1.7(5) . . . 3_766 ?
C5 C6 C7 C9 177.6(3) . . . . ?
C6 C7 C9 O3 0.6(4) . . . . ?
C6 C7 C9 C8 -179.2(3) . . . . ?
C7 C8 C9 O3 -179.9(3) 3_766 . . . ?
C7 C8 C9 C7 -0.2(5) 3_766 . . . ?
C8 C7 C9 O3 179.9(3) 3_766 . . . ?
C8 C7 C9 C8 0.2(5) 3_766 . . . ?
C10 C4 C5 C6 167.5(3) . . . . ?
C10 C4 C5 C13 -14.4(4) . . . . ?
C10 C11 C12 C2 0.2(5) . . . . ?
C12 C2 C3 C4 0.2(4) . . . . ?
C13 C5 C6 C7 1.3(5) . . . . ?
C14 O3 C9 C7 -170.0(3) . . . . ?
C14 O3 C9 C8 9.7(4) . . . . ?
